data_2205584
loop_
_publ_author_name
'Maria Gdaniec'

_publ_section_title
;
 <i>O</i>-(2,3,4,5,6-Pentafluorobenzyl)hydroxylaminium chloride
;
_journal_issue 4
_journal_name_full 'Acta Crystallographica Section E'
_journal_page_first o1187
_journal_page_last o1189
_journal_paper_doi 10.1107/S1600536805009347
_journal_volume 61
_journal_year 2005
_chemical_formula_iupac 'C7 H5 F5 N O +, Cl -'
_chemical_formula_moiety 'C7 H5 F5 N O +, Cl -'
_chemical_formula_sum 'C7 H5 Cl F5 N O'
_chemical_formula_weight 249.57
_chemical_name_systematic
;
O-(2,3,4,5,6-Pentafluorobenzyl)hydroxylaminium chloride
;
_space_group_IT_number 14
_symmetry_cell_setting monoclinic
_symmetry_space_group_name_Hall '-P 2ybc'
_symmetry_space_group_name_H-M 'P 1 21/c 1'
_atom_sites_solution_hydrogens difmap
_atom_sites_solution_primary direct
_atom_sites_solution_secondary difmap
_audit_creation_method SHELXL-97
_cell_angle_alpha 90.00
_cell_angle_beta 99.939(13)
_cell_angle_gamma 90.00
_cell_formula_units_Z 4
_cell_length_a 19.994(3)
_cell_length_b 5.4020(8)
_cell_length_c 9.0305(15)
_cell_measurement_reflns_used 2766
_cell_measurement_temperature 130(2)
_cell_measurement_theta_max 25
_cell_measurement_theta_min 4
_cell_volume 960.7(3)
_computing_cell_refinement 'CrysAlis CCD'
_computing_data_collection 'CrysAlis CCD (Oxford Diffraction, 2004)'
_computing_data_reduction 'CrysAlis RED (Oxford Diffraction, 2004)'
_computing_molecular_graphics
;
Stereochemical Workstation Operation Manual (Siemens, 1989) and
MERCURY (Bruno et al., 2002)
;
_computing_publication_material SHELXL97
_computing_structure_refinement 'SHELXL97 (Sheldrick, 1997)'
_computing_structure_solution 'SHELXS97 (Sheldrick, 1997)'
_diffrn_ambient_temperature 130(2)
_diffrn_measured_fraction_theta_full 0.998
_diffrn_measured_fraction_theta_max 0.998
_diffrn_measurement_device_type 'Kuma KM4CCD \k-geometry'
_diffrn_measurement_method \w
_diffrn_radiation_monochromator graphite
_diffrn_radiation_source 'fine-focus sealed tube'
_diffrn_radiation_type MoK\a
_diffrn_radiation_wavelength 0.71073
_diffrn_reflns_av_R_equivalents 0.0375
_diffrn_reflns_av_sigmaI/netI 0.0658
_diffrn_reflns_limit_h_max 23
_diffrn_reflns_limit_h_min -23
_diffrn_reflns_limit_k_max 6
_diffrn_reflns_limit_k_min -6
_diffrn_reflns_limit_l_max 7
_diffrn_reflns_limit_l_min -10
_diffrn_reflns_number 3889
_diffrn_reflns_theta_full 25.02
_diffrn_reflns_theta_max 25.02
_diffrn_reflns_theta_min 4.14
_diffrn_standards_decay_% 0
_diffrn_standards_number 0
_exptl_absorpt_coefficient_mu 0.446
_exptl_absorpt_correction_type none
_exptl_crystal_colour colourless
_exptl_crystal_density_diffrn 1.725
_exptl_crystal_density_method 'not measured'
_exptl_crystal_description needle
_exptl_crystal_F_000 496
_exptl_crystal_size_max 0.42
_exptl_crystal_size_mid 0.12
_exptl_crystal_size_min 0.03
_refine_diff_density_max 0.517
_refine_diff_density_min -0.262
_refine_ls_extinction_method none
_refine_ls_goodness_of_fit_ref 0.897
_refine_ls_hydrogen_treatment mixed
_refine_ls_matrix_type full
_refine_ls_number_parameters 148
_refine_ls_number_reflns 1702
_refine_ls_number_restraints 0
_refine_ls_restrained_S_all 0.897
_refine_ls_R_factor_all 0.0757
_refine_ls_R_factor_gt 0.0390
_refine_ls_shift/su_max 0.000
_refine_ls_shift/su_mean 0.000
_refine_ls_structure_factor_coef Fsqd
_refine_ls_weighting_details 'calc w = 1/[\s^2^(Fo^2^)+(0.0436P)^2^] where P = (Fo^2^+2Fc^2^)/3'
_refine_ls_weighting_scheme calc
_refine_ls_wR_factor_gt 0.0807
_refine_ls_wR_factor_ref 0.0895
_reflns_number_gt 1042
_reflns_number_total 1702
_reflns_threshold_expression I>2\s(I)
_cod_data_source_file rz6061.cif
_cod_data_source_block I
_cod_original_sg_symbol_H-M 'P 21/c'
_cod_database_code 2205584
_cod_database_fobs_code 2205584

loop_
_symmetry_equiv_pos_as_xyz
'x, y, z'
'-x, y+1/2, -z+1/2'
'-x, -y, -z'
'x, -y-1/2, z-1/2'

loop_
_atom_site_label
_atom_site_fract_x
_atom_site_fract_y
_atom_site_fract_z
_atom_site_U_iso_or_equiv
_atom_site_adp_type
_atom_site_calc_flag
_atom_site_refinement_flags
_atom_site_occupancy
_atom_site_type_symbol
Cl1 0.43596(3) 0.49780(16) 0.64572(7) 0.0221(2) Uani d . 1 Cl
N1 0.59161(11) 0.5006(7) 0.7027(3) 0.0199(5) Uani d . 1 N
O1 0.66373(8) 0.5146(4) 0.71519(19) 0.0232(5) Uani d . 1 O
F2 0.78437(9) 0.8558(4) 1.01187(19) 0.0328(5) Uani d . 1 F
F3 0.91761(9) 0.8765(4) 0.9974(2) 0.0383(5) Uani d . 1 F
F4 0.97437(8) 0.5267(4) 0.84078(18) 0.0393(5) Uani d . 1 F
F5 0.89702(9) 0.1485(4) 0.70502(19) 0.0374(5) Uani d . 1 F
F6 0.76461(9) 0.1228(3) 0.72276(19) 0.0300(5) Uani d . 1 F
C1 0.77027(12) 0.4886(7) 0.8679(3) 0.0162(6) Uani d . 1 C
C2 0.81110(15) 0.6768(6) 0.9345(3) 0.0217(7) Uani d . 1 C
C3 0.87928(15) 0.6903(6) 0.9280(3) 0.0239(8) Uani d . 1 C
C4 0.90836(13) 0.5140(7) 0.8506(3) 0.0238(7) Uani d . 1 C
C5 0.86958(16) 0.3222(6) 0.7817(3) 0.0251(8) Uani d . 1 C
C6 0.80141(15) 0.3122(6) 0.7918(3) 0.0209(7) Uani d . 1 C
C7 0.69560(13) 0.4771(7) 0.8702(3) 0.0219(7) Uani d . 1 C
H7B 0.6832 0.3175 0.9065 0.026(9) Uiso calc R 1 H
H7A 0.6823 0.6058 0.9341 0.011(7) Uiso calc R 1 H
H1A 0.5747(17) 0.647(7) 0.748(4) 0.047(11) Uiso d . 1 H
H1B 0.5743(15) 0.502(7) 0.591(4) 0.051(10) Uiso d . 1 H
H1C 0.5814(19) 0.335(8) 0.749(4) 0.061(13) Uiso d . 1 H

loop_
_atom_site_aniso_label
_atom_site_aniso_U_11
_atom_site_aniso_U_22
_atom_site_aniso_U_33
_atom_site_aniso_U_12
_atom_site_aniso_U_13
_atom_site_aniso_U_23
Cl1 0.0215(4) 0.0218(4) 0.0225(4) 0.0015(4) 0.0024(3) -0.0001(4)
N1 0.0123(12) 0.0231(15) 0.0238(13) 0.0024(16) 0.0021(10) -0.0028(17)
O1 0.0124(9) 0.0379(13) 0.0187(10) 0.0016(12) 0.0010(7) 0.0015(12)
F2 0.0361(11) 0.0318(11) 0.0306(11) 0.0028(9) 0.0064(8) -0.0122(9)
F3 0.0323(11) 0.0440(13) 0.0369(11) -0.0164(10) 0.0010(9) -0.0072(10)
F4 0.0173(9) 0.0672(15) 0.0341(10) -0.0007(11) 0.0065(7) 0.0049(12)
F5 0.0321(11) 0.0490(13) 0.0327(11) 0.0135(10) 0.0104(9) -0.0106(10)
F6 0.0302(11) 0.0287(11) 0.0304(10) -0.0013(9) 0.0028(8) -0.0078(9)
C1 0.0155(13) 0.0205(16) 0.0131(13) 0.0014(17) 0.0037(11) 0.0042(17)
C2 0.0275(18) 0.0203(19) 0.0177(16) 0.0042(15) 0.0050(13) 0.0006(14)
C3 0.0243(18) 0.027(2) 0.0185(17) -0.0085(16) -0.0030(14) 0.0016(15)
C4 0.0143(14) 0.038(2) 0.0188(14) -0.0030(19) 0.0026(11) 0.0084(19)
C5 0.0262(18) 0.031(2) 0.0191(17) 0.0117(16) 0.0070(14) 0.0025(15)
C6 0.0222(17) 0.0217(19) 0.0167(16) -0.0041(15) -0.0024(13) 0.0011(14)
C7 0.0185(14) 0.033(2) 0.0135(13) 0.0021(18) -0.0001(11) 0.0007(17)

loop_
_atom_type_symbol
_atom_type_description
_atom_type_scat_dispersion_real
_atom_type_scat_dispersion_imag
_atom_type_scat_source
C C 0.0033 0.0016 'International Tables Vol C Tables 4.2.6.8 and 6.1.1.4'
H H 0.0000 0.0000 'International Tables Vol C Tables 4.2.6.8 and 6.1.1.4'
N N 0.0061 0.0033 'International Tables Vol C Tables 4.2.6.8 and 6.1.1.4'
O O 0.0106 0.0060 'International Tables Vol C Tables 4.2.6.8 and 6.1.1.4'
F F 0.0171 0.0103 'International Tables Vol C Tables 4.2.6.8 and 6.1.1.4'
Cl Cl 0.1484 0.1585 'International Tables Vol C Tables 4.2.6.8 and 6.1.1.4'

loop_
_geom_angle_atom_site_label_1
_geom_angle_atom_site_label_2
_geom_angle_atom_site_label_3
_geom_angle
O1 N1 H1A 110(2)
O1 N1 H1B 104.3(17)
H1A N1 H1B 109(3)
O1 N1 H1C 107(2)
H1A N1 H1C 116(2)
H1B N1 H1C 111(3)
N1 O1 C7 109.79(18)
C2 C1 C6 116.2(2)
C2 C1 C7 122.8(3)
C6 C1 C7 120.9(3)
F2 C2 C1 119.7(3)
F2 C2 C3 117.8(3)
C1 C2 C3 122.5(3)
F3 C3 C4 119.8(3)
F3 C3 C2 120.4(3)
C4 C3 C2 119.7(3)
F4 C4 C3 120.5(3)
F4 C4 C5 119.6(3)
C3 C4 C5 119.9(3)
F5 C5 C4 120.8(3)
F5 C5 C6 120.2(3)
C4 C5 C6 119.0(3)
F6 C6 C5 117.7(3)
F6 C6 C1 119.7(3)
C5 C6 C1 122.6(3)
O1 C7 C1 104.7(2)
O1 C7 H7B 110.8
C1 C7 H7B 110.8
O1 C7 H7A 110.8
C1 C7 H7A 110.8
H7B C7 H7A 108.9

loop_
_geom_bond_atom_site_label_1
_geom_bond_atom_site_label_2
_geom_bond_distance
N1 O1 1.429(3)
N1 H1A 0.98(4)
N1 H1B 1.01(3)
N1 H1C 1.02(4)
O1 C7 1.448(3)
F2 C2 1.355(3)
F3 C3 1.351(3)
F4 C4 1.340(3)
F5 C5 1.338(3)
F6 C6 1.349(3)
C1 C2 1.376(4)
C1 C6 1.384(4)
C1 C7 1.498(3)
C2 C3 1.376(4)
C3 C4 1.369(4)
C4 C5 1.377(4)
C5 C6 1.383(4)
C7 H7B 0.9700
C7 H7A 0.9700

loop_
_geom_hbond_atom_site_label_D
_geom_hbond_atom_site_label_H
_geom_hbond_atom_site_label_A
_geom_hbond_site_symmetry_A
_geom_hbond_distance_DH
_geom_hbond_distance_HA
_geom_hbond_distance_DA
_geom_hbond_angle_DHA
N1 H1A Cl1 2_656 0.98(4) 2.15(4) 3.107(3) 165(3)
N1 H1B Cl1 3_666 1.01(3) 2.11(3) 3.099(3) 166(2)
N1 H1C Cl1 2_646 1.02(4) 2.11(4) 3.133(3) 177(3)

loop_
_cod_related_entry_id
_cod_related_entry_database
_cod_related_entry_code
1 ChemSpider 2056260
